data_4037894
loop_
_publ_author_name
'Yang, Xiang'
'Yang, Qi-Liang'
'Wang, Xiang-Yang'
'Xu, Haohan'
'Mei, Tian-Sheng'
'Huang, Yan'
'Fang, Ping'

_publ_section_title
;
 Copper-Catalyzed Electrochemical Selective Bromination Of
 8-Aminoquinoline Amide Using NH4Br as the Brominating Reagent.
;
_journal_name_full 'The Journal of organic chemistry'
_journal_paper_doi 10.1021/acs.joc.9b03223
_journal_year 2019
_chemical_formula_moiety 'C17 H11 Br3 N2 O'
_chemical_formula_sum 'C17 H11 Br3 N2 O'
_chemical_formula_weight 499.01
_space_group_crystal_system triclinic
_space_group_IT_number 2
_space_group_name_Hall '-P 1'
_space_group_name_H-M_alt 'P -1'
_atom_sites_solution_hydrogens geom
_atom_sites_solution_primary dual
_audit_creation_date 2019-07-18
_audit_creation_method
;
Olex2 1.2
(compiled 2018.05.29 svn.r3508 for OlexSys, GUI svn.r5506)
;
_cell_angle_alpha 66.668(3)
_cell_angle_beta 89.608(3)
_cell_angle_gamma 83.644(3)
_cell_formula_units_Z 4
_cell_length_a 8.1688(4)
_cell_length_b 14.2208(7)
_cell_length_c 15.5925(8)
_cell_measurement_reflns_used 9910
_cell_measurement_temperature 170(2)
_cell_measurement_theta_max 54.96
_cell_measurement_theta_min 2.97
_cell_volume 1651.63(15)
_computing_cell_refinement 'SAINT v8.37A (Bruker, 2015)'
_computing_data_reduction 'SAINT v8.37A (Bruker, 2015)'
_computing_molecular_graphics 'Olex2 (Dolomanov et al., 2009)'
_computing_publication_material 'Olex2 (Dolomanov et al., 2009)'
_computing_structure_refinement 'ShelXL (Sheldrick, 2015)'
_computing_structure_solution 'ShelXT (Sheldrick, 2015)'
_diffrn_ambient_temperature 170.02
_diffrn_measured_fraction_theta_full 0.987
_diffrn_measured_fraction_theta_max 0.983
_diffrn_measurement_device_type 'Bruker D8 Venture'
_diffrn_measurement_method '\f and \w scans'
_diffrn_radiation_type GaK\a
_diffrn_radiation_wavelength 1.34139
_diffrn_reflns_av_unetI/netI 0.0978
_diffrn_reflns_Laue_measured_fraction_full 0.987
_diffrn_reflns_Laue_measured_fraction_max 0.983
_diffrn_reflns_limit_h_max 9
_diffrn_reflns_limit_h_min -9
_diffrn_reflns_limit_k_max 17
_diffrn_reflns_limit_k_min -15
_diffrn_reflns_limit_l_max 19
_diffrn_reflns_limit_l_min 0
_diffrn_reflns_number 6189
_diffrn_reflns_point_group_measured_fraction_full 0.987
_diffrn_reflns_point_group_measured_fraction_max 0.983
_diffrn_reflns_theta_full 53.594
_diffrn_reflns_theta_max 55.078
_diffrn_reflns_theta_min 4.731
_diffrn_standards_number 0
_exptl_absorpt_coefficient_mu 6.292
_exptl_absorpt_correction_T_max 0.7508
_exptl_absorpt_correction_T_min 0.4263
_exptl_absorpt_correction_type multi-scan
_exptl_absorpt_process_details
;
 TWINABS-2012/1 (Bruker,2012) was used for absorption correction.

Final HKLF 4 output contains 31682 reflections, Rint = 0.2058
 (12518 with I > 3sig(I), Rint = 0.1966)
;
_exptl_crystal_colour colourless
_exptl_crystal_density_diffrn 2.007
_exptl_crystal_description plate
_exptl_crystal_F_000 960
_exptl_crystal_size_max 0.12
_exptl_crystal_size_mid 0.05
_exptl_crystal_size_min 0.005
_refine_diff_density_max 2.142
_refine_diff_density_min -1.355
_refine_diff_density_rms 0.197
_refine_ls_extinction_method none
_refine_ls_goodness_of_fit_ref 0.902
_refine_ls_hydrogen_treatment constr
_refine_ls_matrix_type full
_refine_ls_number_parameters 418
_refine_ls_number_reflns 6189
_refine_ls_number_restraints 0
_refine_ls_restrained_S_all 0.902
_refine_ls_R_factor_all 0.1364
_refine_ls_R_factor_gt 0.1146
_refine_ls_shift/su_max 0.002
_refine_ls_shift/su_mean 0.000
_refine_ls_structure_factor_coef Fsqd
_refine_ls_weighting_details 'w=1/[\s^2^(Fo^2^)+(0.1000P)^2^+20.0000P] where P=(Fo^2^+2Fc^2^)/3'
_refine_ls_weighting_scheme calc
_refine_ls_wR_factor_gt 0.2734
_refine_ls_wR_factor_ref 0.2925
_reflns_Friedel_coverage 0.000
_reflns_number_gt 4281
_reflns_number_total 6189
_reflns_threshold_expression 'I > 2\s(I)'
_cod_data_source_file jo9b03223_si_004.cif
_cod_data_source_block mj19479_0m
_cod_database_code 4037894
_shelx_shelxl_version_number 2016/6
_shelx_space_group_comment
;
The symmetry employed for this shelxl refinement is uniquely defined
by the following loop, which should always be used as a source of
symmetry information in preference to the above space-group names.
They are only intended as comments.
;
_shelx_estimated_absorpt_t_max 0.969
_shelx_estimated_absorpt_t_min 0.519
_olex2_refinement_description
;
1. Twinned data refinement
 Scales: 0.743(7)
 0.257(7)
2. Fixed Uiso
 At 1.2 times of:
  All C(H) groups, All N(H) groups
 At 1.5 times of:
  All C(H,H,H) groups
3.a Aromatic/amide H refined with riding coordinates:
 N1(H1), C4(H4), C5(H5), C10(H10), C11(H11), C14(H14), C15(H15), C16(H16),
 N1A(H1A), C4A(H4A), C5A(H5A), C10A(H10A), C11A(H11A), C14A(H14A), C15A(H15A),
 C16A(H16A)
3.b Idealised Me refined as rotating group:
 C7(H7A,H7B,H7C), C7A(H7AA,H7AB,H7AC)
;
_olex2_submission_special_instructions 'No special instructions were received'

loop_
_space_group_symop_operation_xyz
'x, y, z'
'-x, -y, -z'

loop_
_atom_site_label
_atom_site_type_symbol
_atom_site_fract_x
_atom_site_fract_y
_atom_site_fract_z
_atom_site_U_iso_or_equiv
_atom_site_adp_type
_atom_site_occupancy
_atom_site_site_symmetry_order
_atom_site_calc_flag
_atom_site_refinement_flags_posn
Br1 Br 0.07845(18) 0.19942(12) 0.29616(11) 0.0840(5) Uani 1 1 d .
Br2 Br 0.37578(18) 0.06180(13) 0.66053(11) 0.0890(5) Uani 1 1 d .
Br3 Br 0.40120(18) 0.72769(11) 0.36615(11) 0.0840(5) Uani 1 1 d .
O1 O 0.0644(10) 0.2581(7) 0.4963(7) 0.083(2) Uani 1 1 d .
N1 N 0.3198(11) 0.2821(8) 0.4388(7) 0.072(2) Uani 1 1 d .
H1 H 0.407269 0.250822 0.423663 0.086 Uiso 1 1 calc R
N2 N 0.6010(11) 0.3545(8) 0.3783(7) 0.073(2) Uani 1 1 d .
C1 C 0.1664(13) 0.0883(10) 0.4107(9) 0.074(3) Uani 1 1 d .
C2 C 0.2259(13) 0.1154(11) 0.4824(9) 0.074(3) Uani 1 1 d .
C3 C 0.2954(13) 0.0339(11) 0.5616(8) 0.072(3) Uani 1 1 d .
C4 C 0.3038(15) -0.0690(11) 0.5709(10) 0.079(3) Uani 1 1 d .
H4 H 0.352592 -0.124002 0.625427 0.094 Uiso 1 1 calc R
C5 C 0.2397(15) -0.0875(11) 0.4990(10) 0.079(3) Uani 1 1 d .
H5 H 0.242950 -0.157211 0.506334 0.095 Uiso 1 1 calc R
C6 C 0.1717(14) -0.0133(10) 0.4181(10) 0.072(3) Uani 1 1 d .
C7 C 0.1027(17) -0.0378(12) 0.3432(10) 0.095(4) Uani 1 1 d .
H7A H -0.001422 0.006175 0.318237 0.143 Uiso 1 1 calc GR
H7B H 0.082827 -0.110369 0.368607 0.143 Uiso 1 1 calc GR
H7C H 0.180950 -0.025557 0.293033 0.143 Uiso 1 1 calc GR
C8 C 0.1958(13) 0.2245(10) 0.4742(9) 0.073(3) Uani 1 1 d .
C9 C 0.3266(13) 0.3870(9) 0.4229(8) 0.065(3) Uani 1 1 d .
C10 C 0.2054(14) 0.4506(10) 0.4383(8) 0.071(3) Uani 1 1 d .
H10 H 0.104335 0.425700 0.462365 0.085 Uiso 1 1 calc R
C11 C 0.2284(14) 0.5530(10) 0.4187(8) 0.071(3) Uani 1 1 d .
H11 H 0.141611 0.597196 0.428948 0.085 Uiso 1 1 calc R
C12 C 0.3710(15) 0.5903(10) 0.3858(8) 0.073(3) Uani 1 1 d .
C13 C 0.5056(13) 0.5247(9) 0.3714(8) 0.066(3) Uani 1 1 d .
C14 C 0.6623(15) 0.5575(11) 0.3397(9) 0.077(3) Uani 1 1 d .
H14 H 0.684106 0.625995 0.326728 0.093 Uiso 1 1 calc R
C15 C 0.7811(15) 0.4866(11) 0.3285(8) 0.078(3) Uani 1 1 d .
H15 H 0.886846 0.505605 0.307771 0.094 Uiso 1 1 calc R
C16 C 0.7446(15) 0.3883(11) 0.3476(9) 0.080(3) Uani 1 1 d .
H16 H 0.827609 0.341382 0.338162 0.096 Uiso 1 1 calc R
C17 C 0.4826(12) 0.4238(9) 0.3896(8) 0.063(3) Uani 1 1 d .
Br1A Br 0.6599(2) 0.90888(13) -0.12452(11) 0.0936(5) Uani 1 1 d .
Br2A Br 0.96194(17) 0.75938(13) 0.23841(11) 0.0889(5) Uani 1 1 d .
Br3A Br 0.6391(2) 0.24455(13) 0.14319(13) 0.1003(6) Uani 1 1 d .
O1A O 0.9713(9) 0.7131(7) 0.0295(7) 0.082(2) Uani 1 1 d .
N1A N 0.7095(10) 0.6887(7) 0.0806(7) 0.068(2) Uani 1 1 d .
H1A H 0.620214 0.719977 0.094079 0.082 Uiso 1 1 calc R
N2A N 0.4259(10) 0.6161(8) 0.1327(7) 0.069(2) Uani 1 1 d .
C1A C 0.7435(13) 0.9326(10) -0.0222(9) 0.070(3) Uani 1 1 d .
C2A C 0.8128(13) 0.8504(10) 0.0546(9) 0.070(3) Uani 1 1 d .
C3A C 0.8722(13) 0.8659(12) 0.1324(11) 0.085(4) Uani 1 1 d .
C4A C 0.8657(15) 0.9680(11) 0.1258(10) 0.082(3) Uani 1 1 d .
H4A H 0.907266 0.981199 0.176231 0.099 Uiso 1 1 calc R
C5A C 0.8001(16) 1.0471(13) 0.0475(12) 0.091(4) Uani 1 1 d .
H5A H 0.800866 1.115302 0.043892 0.109 Uiso 1 1 calc R
C6A C 0.7319(15) 1.0343(10) -0.0277(9) 0.076(3) Uani 1 1 d .
C7A C 0.656(2) 1.1207(13) -0.1105(12) 0.114(5) Uani 1 1 d .
H7AA H 0.720650 1.126001 -0.165133 0.171 Uiso 1 1 calc GR
H7AB H 0.653852 1.184809 -0.100758 0.171 Uiso 1 1 calc GR
H7AC H 0.543353 1.109125 -0.121009 0.171 Uiso 1 1 calc GR
C8A C 0.8392(13) 0.7440(10) 0.0539(8) 0.068(3) Uani 1 1 d .
C9A C 0.7012(13) 0.5878(10) 0.0892(8) 0.068(3) Uani 1 1 d .
C10A C 0.8275(13) 0.5225(9) 0.0758(8) 0.069(3) Uani 1 1 d .
H10A H 0.930105 0.547267 0.055006 0.083 Uiso 1 1 calc R
C11A C 0.8067(14) 0.4212(10) 0.0924(9) 0.074(3) Uani 1 1 d .
H11A H 0.896346 0.377645 0.083728 0.089 Uiso 1 1 calc R
C12A C 0.6619(15) 0.3829(9) 0.1207(9) 0.073(3) Uani 1 1 d .
C13A C 0.5246(13) 0.4488(9) 0.1338(8) 0.068(3) Uani 1 1 d .
C14A C 0.3688(15) 0.4139(10) 0.1655(9) 0.076(3) Uani 1 1 d .
H14A H 0.349087 0.345214 0.177627 0.092 Uiso 1 1 calc R
C15A C 0.2492(14) 0.4821(11) 0.1778(9) 0.079(3) Uani 1 1 d .
H15A H 0.142851 0.462444 0.196412 0.095 Uiso 1 1 calc R
C16A C 0.2842(15) 0.5785(11) 0.1630(9) 0.081(3) Uani 1 1 d .
H16A H 0.200441 0.622848 0.175318 0.098 Uiso 1 1 calc R
C17A C 0.5445(13) 0.5506(10) 0.1187(8) 0.069(3) Uani 1 1 d .

loop_
_atom_site_aniso_label
_atom_site_aniso_U_11
_atom_site_aniso_U_22
_atom_site_aniso_U_33
_atom_site_aniso_U_23
_atom_site_aniso_U_13
_atom_site_aniso_U_12
Br1 0.0807(9) 0.0929(10) 0.0872(10) -0.0449(8) 0.0160(7) -0.0115(7)
Br2 0.0791(9) 0.1075(11) 0.0937(11) -0.0514(9) 0.0133(7) -0.0222(8)
Br3 0.0890(9) 0.0769(9) 0.0875(10) -0.0337(7) 0.0011(7) -0.0118(7)
O1 0.066(5) 0.093(6) 0.103(6) -0.052(5) 0.030(5) -0.015(4)
N1 0.055(5) 0.090(7) 0.085(7) -0.048(6) 0.017(5) -0.014(5)
N2 0.063(5) 0.087(7) 0.070(6) -0.033(5) 0.014(5) -0.009(5)
C1 0.051(6) 0.083(8) 0.077(8) -0.022(6) 0.013(5) -0.002(5)
C2 0.054(6) 0.105(9) 0.094(9) -0.069(8) 0.033(6) -0.028(6)
C3 0.050(6) 0.104(9) 0.066(7) -0.036(7) 0.010(5) -0.012(6)
C4 0.064(7) 0.097(9) 0.089(9) -0.052(8) 0.018(6) -0.011(6)
C5 0.066(7) 0.082(8) 0.088(9) -0.034(7) 0.020(6) 0.004(6)
C6 0.059(6) 0.086(8) 0.095(9) -0.057(7) 0.024(6) -0.021(6)
C7 0.094(9) 0.111(11) 0.099(10) -0.062(9) 0.022(8) -0.013(8)
C8 0.058(6) 0.102(9) 0.085(8) -0.058(7) 0.024(6) -0.034(6)
C9 0.060(6) 0.074(7) 0.062(6) -0.027(5) 0.007(5) -0.013(5)
C10 0.070(7) 0.081(8) 0.071(7) -0.037(6) 0.016(6) -0.018(6)
C11 0.066(7) 0.084(8) 0.062(7) -0.031(6) 0.003(5) -0.001(6)
C12 0.075(7) 0.091(8) 0.056(6) -0.034(6) 0.000(5) -0.005(6)
C13 0.059(6) 0.079(7) 0.063(6) -0.029(6) -0.001(5) -0.010(5)
C14 0.072(7) 0.094(9) 0.069(7) -0.032(7) 0.002(6) -0.019(7)
C15 0.065(7) 0.101(10) 0.067(7) -0.029(7) 0.012(6) -0.017(7)
C16 0.062(7) 0.106(10) 0.068(7) -0.032(7) 0.006(6) 0.002(7)
C17 0.051(5) 0.077(7) 0.064(6) -0.032(5) 0.003(5) -0.006(5)
Br1A 0.0929(10) 0.1093(12) 0.0865(10) -0.0452(9) 0.0093(8) -0.0206(9)
Br2A 0.0715(8) 0.1120(12) 0.0906(10) -0.0472(9) 0.0089(7) -0.0143(8)
Br3A 0.1016(11) 0.0888(10) 0.1311(14) -0.0621(10) 0.0347(10) -0.0262(8)
O1A 0.056(4) 0.092(6) 0.110(7) -0.053(5) 0.027(4) -0.014(4)
N1A 0.053(5) 0.078(6) 0.083(6) -0.042(5) 0.018(4) -0.009(4)
N2A 0.045(4) 0.093(7) 0.073(6) -0.037(5) 0.006(4) -0.007(4)
C1A 0.051(6) 0.087(8) 0.080(8) -0.040(7) 0.020(5) -0.015(5)
C2A 0.053(6) 0.082(8) 0.081(8) -0.038(6) 0.025(5) -0.012(5)
C3A 0.050(6) 0.122(11) 0.126(11) -0.090(10) 0.032(7) -0.029(6)
C4A 0.070(7) 0.099(10) 0.085(9) -0.044(8) 0.015(7) -0.005(7)
C5A 0.076(8) 0.106(11) 0.122(12) -0.073(10) 0.041(8) -0.027(8)
C6A 0.070(7) 0.069(7) 0.085(8) -0.027(6) 0.028(6) -0.002(6)
C7A 0.101(11) 0.111(12) 0.123(13) -0.041(11) 0.038(10) -0.011(9)
C8A 0.052(6) 0.086(8) 0.073(7) -0.038(6) 0.009(5) -0.008(5)
C9A 0.061(6) 0.085(8) 0.066(7) -0.039(6) 0.011(5) -0.009(5)
C10A 0.055(6) 0.083(8) 0.073(7) -0.035(6) 0.020(5) -0.009(5)
C11A 0.066(7) 0.083(8) 0.085(8) -0.047(7) 0.013(6) -0.005(6)
C12A 0.076(7) 0.073(7) 0.074(7) -0.036(6) 0.003(6) -0.001(6)
C13A 0.061(6) 0.081(8) 0.062(6) -0.031(6) 0.005(5) 0.000(5)
C14A 0.079(8) 0.077(8) 0.080(8) -0.036(6) 0.009(6) -0.022(6)
C15A 0.053(6) 0.096(9) 0.089(9) -0.036(7) 0.004(6) -0.013(6)
C16A 0.066(7) 0.098(10) 0.080(8) -0.038(7) 0.003(6) -0.001(7)
C17A 0.058(6) 0.083(8) 0.073(7) -0.039(6) 0.011(5) -0.007(5)

loop_
_atom_type_symbol
_atom_type_description
_atom_type_scat_dispersion_real
_atom_type_scat_dispersion_imag
_atom_type_scat_source
C C 0.0148 0.0070 'International Tables Vol C Tables 4.2.6.8 and 6.1.1.4'
H H 0.0000 0.0000 'International Tables Vol C Tables 4.2.6.8 and 6.1.1.4'
Br Br -0.9502 1.0410 'International Tables Vol C Tables 4.2.6.8 and 6.1.1.4'
N N 0.0253 0.0136 'International Tables Vol C Tables 4.2.6.8 and 6.1.1.4'
O O 0.0412 0.0250 'International Tables Vol C Tables 4.2.6.8 and 6.1.1.4'

loop_
_geom_angle_atom_site_label_1
_geom_angle_atom_site_label_2
_geom_angle_atom_site_label_3
_geom_angle
C8 N1 H1 116.0
C8 N1 C9 128.0(10)
C9 N1 H1 116.0
C16 N2 C17 116.7(11)
C2 C1 Br1 117.4(10)
C6 C1 Br1 118.8(10)
C6 C1 C2 123.8(12)
C1 C2 C8 120.3(12)
C3 C2 C1 115.7(12)
C3 C2 C8 123.7(11)
C2 C3 Br2 118.9(10)
C2 C3 C4 122.0(12)
C4 C3 Br2 119.1(10)
C3 C4 H4 121.0
C5 C4 C3 118.0(13)
C5 C4 H4 121.0
C4 C5 H5 117.7
C6 C5 C4 124.7(13)
C6 C5 H5 117.7
C1 C6 C7 121.7(13)
C5 C6 C1 115.9(12)
C5 C6 C7 122.3(13)
C6 C7 H7A 109.5
C6 C7 H7B 109.5
C6 C7 H7C 109.5
H7A C7 H7B 109.5
H7A C7 H7C 109.5
H7B C7 H7C 109.5
O1 C8 N1 123.5(12)
O1 C8 C2 121.2(10)
N1 C8 C2 115.3(10)
N1 C9 C17 113.9(10)
C10 C9 N1 126.1(10)
C10 C9 C17 119.9(11)
C9 C10 H10 120.0
C9 C10 C11 120.1(11)
C11 C10 H10 120.0
C10 C11 H11 119.3
C12 C11 C10 121.4(11)
C12 C11 H11 119.3
C11 C12 Br3 120.1(10)
C11 C12 C13 120.5(12)
C13 C12 Br3 119.3(9)
C14 C13 C12 123.8(12)
C17 C13 C12 118.2(10)
C17 C13 C14 118.0(11)
C13 C14 H14 121.0
C15 C14 C13 117.9(12)
C15 C14 H14 121.0
C14 C15 H15 120.3
C16 C15 C14 119.4(12)
C16 C15 H15 120.3
N2 C16 C15 124.5(12)
N2 C16 H16 117.8
C15 C16 H16 117.8
N2 C17 C9 116.7(10)
N2 C17 C13 123.5(10)
C13 C17 C9 119.8(10)
C8A N1A H1A 116.3
C8A N1A C9A 127.5(9)
C9A N1A H1A 116.3
C16A N2A C17A 116.0(11)
C2A C1A Br1A 119.2(10)
C2A C1A C6A 121.9(12)
C6A C1A Br1A 118.9(10)
C1A C2A C3A 120.2(12)
C1A C2A C8A 120.3(11)
C3A C2A C8A 119.4(12)
C2A C3A Br2A 122.5(10)
C4A C3A Br2A 119.5(10)
C4A C3A C2A 118.0(14)
C3A C4A H4A 120.1
C5A C4A C3A 119.8(14)
C5A C4A H4A 120.1
C4A C5A H5A 118.1
C4A C5A C6A 123.8(14)
C6A C5A H5A 118.1
C1A C6A C7A 120.8(14)
C5A C6A C1A 116.2(13)
C5A C6A C7A 122.9(14)
C6A C7A H7AA 109.5
C6A C7A H7AB 109.5
C6A C7A H7AC 109.5
H7AA C7A H7AB 109.5
H7AA C7A H7AC 109.5
H7AB C7A H7AC 109.5
O1A C8A N1A 124.6(11)
O1A C8A C2A 120.3(10)
N1A C8A C2A 115.2(9)
N1A C9A C17A 114.2(9)
C10A C9A N1A 126.5(10)
C10A C9A C17A 119.3(11)
C9A C10A H10A 119.5
C9A C10A C11A 121.0(11)
C11A C10A H10A 119.5
C10A C11A H11A 119.2
C12A C11A C10A 121.7(11)
C12A C11A H11A 119.2
C11A C12A Br3A 120.4(9)
C11A C12A C13A 119.5(11)
C13A C12A Br3A 120.2(9)
C14A C13A C12A 123.0(11)
C17A C13A C12A 119.5(10)
C17A C13A C14A 117.5(10)
C13A C14A H14A 121.0
C15A C14A C13A 118.1(11)
C15A C14A H14A 121.0
C14A C15A H15A 120.4
C16A C15A C14A 119.2(12)
C16A C15A H15A 120.4
N2A C16A C15A 125.7(12)
N2A C16A H16A 117.1
C15A C16A H16A 117.1
N2A C17A C9A 117.3(11)
N2A C17A C13A 123.5(10)
C13A C17A C9A 119.1(10)

loop_
_geom_bond_atom_site_label_1
_geom_bond_atom_site_label_2
_geom_bond_distance
Br1 C1 1.933(12)
Br2 C3 1.877(12)
Br3 C12 1.899(13)
O1 C8 1.229(13)
N1 H1 0.8800
N1 C8 1.350(13)
N1 C9 1.420(15)
N2 C16 1.331(15)
N2 C17 1.364(14)
C1 C2 1.423(17)
C1 C6 1.398(17)
C2 C3 1.386(18)
C2 C8 1.497(17)
C3 C4 1.406(18)
C4 H4 0.9500
C4 C5 1.368(18)
C5 H5 0.9500
C5 C6 1.356(18)
C6 C7 1.476(18)
C7 H7A 0.9800
C7 H7B 0.9800
C7 H7C 0.9800
C9 C10 1.351(16)
C9 C17 1.446(15)
C10 H10 0.9500
C10 C11 1.399(17)
C11 H11 0.9500
C11 C12 1.347(16)
C12 C13 1.437(16)
C13 C14 1.428(16)
C13 C17 1.383(16)
C14 H14 0.9500
C14 C15 1.382(18)
C15 H15 0.9500
C15 C16 1.376(18)
C16 H16 0.9500
Br1A C1A 1.902(12)
Br2A C3A 1.831(17)
Br3A C12A 1.887(12)
O1A C8A 1.233(12)
N1A H1A 0.8800
N1A C8A 1.354(14)
N1A C9A 1.396(15)
N2A C16A 1.333(15)
N2A C17A 1.347(14)
C1A C2A 1.369(17)
C1A C6A 1.407(17)
C2A C3A 1.413(17)
C2A C8A 1.510(16)
C3A C4A 1.409(18)
C4A H4A 0.9500
C4A C5A 1.35(2)
C5A H5A 0.9500
C5A C6A 1.39(2)
C6A C7A 1.46(2)
C7A H7AA 0.9800
C7A H7AB 0.9800
C7A H7AC 0.9800
C9A C10A 1.382(15)
C9A C17A 1.441(15)
C10A H10A 0.9500
C10A C11A 1.390(17)
C11A H11A 0.9500
C11A C12A 1.355(16)
C12A C13A 1.447(15)
C13A C14A 1.432(16)
C13A C17A 1.400(16)
C14A H14A 0.9500
C14A C15A 1.367(17)
C15A H15A 0.9500
C15A C16A 1.360(18)
C16A H16A 0.9500

loop_
_twin_individual_id
_twin_individual_mass_fraction_refined
1 0.743(7)
2 0.257(7)
